data_4082517
loop_
_publ_author_name
'Oliva-Madrid, Mar\'ia-Jos\'e'
'Garc\?\'ia-L\'opez, Jos\'e-Antonio'
'Saura-Llamas, Isabel'
'Bautista, Delia'
'Vicente, Jos\'e'

_publ_section_title
;
 Reactivity of Eight-Membered Palladacycles Arising from Monoinsertion of
 Alkynes into the Pd--C bond of Ortho-Palladated Phenethylamines toward
 Unsaturated Molecules. Synthesis of Dihydro-3-Benzazocinones, N7-amino
 Acids, N7-amino Esters, and 3-Benzazepines
;
_journal_issue 1
_journal_name_full Organometallics
_journal_page_first 19
_journal_paper_doi 10.1021/om4010059
_journal_volume 33
_journal_year 2014
_chemical_formula_sum 'C26 H28 Br N O4'
_chemical_formula_weight 498.40
_chemical_name_systematic
; 
 ? 
;
_space_group_IT_number 2
_symmetry_cell_setting triclinic
_symmetry_space_group_name_Hall '-P 1'
_symmetry_space_group_name_H-M 'P -1'
_atom_sites_solution_hydrogens geom
_atom_sites_solution_primary direct
_atom_sites_solution_secondary difmap
_audit_creation_method SHELXL-97
_cell_angle_alpha 96.708(2)
_cell_angle_beta 94.319(2)
_cell_angle_gamma 112.951(2)
_cell_formula_units_Z 2
_cell_length_a 9.7590(8)
_cell_length_b 11.4931(9)
_cell_length_c 11.6558(9)
_cell_measurement_reflns_used 6642
_cell_measurement_temperature 100(2)
_cell_measurement_theta_max 28.54
_cell_measurement_theta_min 2.33
_cell_volume 1185.11(16)
_computing_cell_refinement 'Bruker SAINT'
_computing_data_collection 'Bruker SMART'
_computing_data_reduction 'Bruker SAINT'
_computing_molecular_graphics 'Bruker SHELXTL'
_computing_publication_material 'Bruker SHELXTL'
_computing_structure_refinement 'SHELXL-97 (Sheldrick, 1997)'
_computing_structure_solution 'SHELXS-97 (Sheldrick, 1990)'
_diffrn_ambient_temperature 100(2)
_diffrn_detector_area_resol_mean 8.26
_diffrn_measured_fraction_theta_full 0.995
_diffrn_measured_fraction_theta_max 0.918
_diffrn_measurement_device_type 'Bruker SMART APEX CCD'
_diffrn_measurement_method \w-scan
_diffrn_radiation_monochromator graphite
_diffrn_radiation_source 'fine-focus sealed tube'
_diffrn_radiation_type MoK\a
_diffrn_radiation_wavelength 0.71073
_diffrn_reflns_av_R_equivalents 0.0216
_diffrn_reflns_av_sigmaI/netI 0.0282
_diffrn_reflns_limit_h_max 13
_diffrn_reflns_limit_h_min -12
_diffrn_reflns_limit_k_max 15
_diffrn_reflns_limit_k_min -15
_diffrn_reflns_limit_l_max 15
_diffrn_reflns_limit_l_min -15
_diffrn_reflns_number 14571
_diffrn_reflns_theta_full 26.00
_diffrn_reflns_theta_max 28.58
_diffrn_reflns_theta_min 1.77
_exptl_absorpt_coefficient_mu 1.766
_exptl_absorpt_correction_T_max 0.9327
_exptl_absorpt_correction_T_min 0.7897
_exptl_absorpt_correction_type multi-scan
_exptl_absorpt_process_details SADABS
_exptl_crystal_colour colourless
_exptl_crystal_density_diffrn 1.397
_exptl_crystal_density_method 'not measured'
_exptl_crystal_description prism
_exptl_crystal_F_000 516
_exptl_crystal_size_max 0.24
_exptl_crystal_size_mid 0.17
_exptl_crystal_size_min 0.04
_refine_diff_density_max 0.532
_refine_diff_density_min -0.434
_refine_diff_density_rms 0.069
_refine_ls_extinction_method none
_refine_ls_goodness_of_fit_ref 1.049
_refine_ls_hydrogen_treatment 'NH3 free with SADI, rigid methyls, others riding'
_refine_ls_matrix_type full
_refine_ls_number_parameters 307
_refine_ls_number_reflns 5560
_refine_ls_number_restraints 3
_refine_ls_restrained_S_all 1.049
_refine_ls_R_factor_all 0.0388
_refine_ls_R_factor_gt 0.0322
_refine_ls_shift/su_max 0.000
_refine_ls_shift/su_mean 0.000
_refine_ls_structure_factor_coef Fsqd
_refine_ls_weighting_details 'calc w=1/[\s^2^(Fo^2^)+(0.0496P)^2^+0.4902P] where P=(Fo^2^+2Fc^2^)/3'
_refine_ls_weighting_scheme calc
_refine_ls_wR_factor_gt 0.0850
_refine_ls_wR_factor_ref 0.0887
_reflns_number_gt 4845
_reflns_number_total 5560
_reflns_threshold_expression >2sigma(I)
_cod_data_source_file om4010059_si_002.cif
_cod_data_source_block jod1232s
_cod_depositor_comments
;
The following automatic conversions were performed:

'_symmetry_cell_setting' value 'Triclinic' changed to 'triclinic'
according to
/usr/data/users/saulius/automatic-downloads/current/ACS/lib/dictionaries/cif_core.dic
dictionary named 'cif_core.dic' version 2.4.2 from 2011-04-26.

Automatic conversion script
Id: cif_fix_values 2281 2013-09-26 08:29:07Z andrius 
;
_cod_database_code 4082517

loop_
_symmetry_equiv_pos_as_xyz
'x, y, z'
'-x, -y, -z'

loop_
_atom_site_label
_atom_site_type_symbol
_atom_site_fract_x
_atom_site_fract_y
_atom_site_fract_z
_atom_site_U_iso_or_equiv
_atom_site_adp_type
_atom_site_occupancy
_atom_site_symmetry_multiplicity
_atom_site_calc_flag
_atom_site_refinement_flags
Br1 Br 0.0000 0.0000 0.0000 0.01764(8) Uani 1 2 d S
Br2 Br 0.5000 1.0000 0.0000 0.03838(10) Uani 1 2 d S
C1 C 0.47223(18) 0.29903(16) 0.67386(14) 0.0129(3) Uani 1 1 d .
C2 C 0.50079(18) 0.19473(16) 0.70104(14) 0.0127(3) Uani 1 1 d .
C3 C 0.63281(19) 0.21736(16) 0.77337(14) 0.0137(3) Uani 1 1 d .
H3 H 0.6528 0.1467 0.7918 0.016 Uiso 1 1 calc R
C4 C 0.73501(18) 0.34052(16) 0.81869(14) 0.0131(3) Uani 1 1 d .
C5 C 0.70304(19) 0.44544(16) 0.79509(15) 0.0136(3) Uani 1 1 d .
C6 C 0.57411(18) 0.42373(16) 0.72239(14) 0.0135(3) Uani 1 1 d .
H6 H 0.5538 0.4946 0.7048 0.016 Uiso 1 1 calc R
C7 C 0.33596(18) 0.28263(15) 0.59517(15) 0.0130(3) Uani 1 1 d .
C8 C 0.23609(19) 0.32882(16) 0.63124(15) 0.0143(3) Uani 1 1 d .
C9 C 0.25186(19) 0.38312(17) 0.75793(16) 0.0166(3) Uani 1 1 d .
C10 C 0.2622(3) 0.5610(2) 0.88820(18) 0.0331(5) Uani 1 1 d .
H10A H 0.1662 0.5172 0.9168 0.050 Uiso 1 1 calc R
H10B H 0.2810 0.6513 0.8890 0.050 Uiso 1 1 calc R
H10C H 0.3432 0.5547 0.9387 0.050 Uiso 1 1 calc R
C11 C 0.2428(2) 0.02623(17) 0.71825(17) 0.0202(4) Uani 1 1 d .
H11A H 0.1788 0.0602 0.6755 0.024 Uiso 1 1 calc R
H11B H 0.1877 -0.0678 0.7101 0.024 Uiso 1 1 calc R
C12 C 0.38920(19) 0.05686(16) 0.66471(16) 0.0165(3) Uani 1 1 d .
H12A H 0.4363 -0.0005 0.6882 0.020 Uiso 1 1 calc R
H12B H 0.3655 0.0389 0.5787 0.020 Uiso 1 1 calc R
C13 C 0.8942(2) 0.26630(18) 0.92656(17) 0.0197(4) Uani 1 1 d .
H13A H 0.8096 0.2147 0.9643 0.030 Uiso 1 1 calc R
H13B H 0.9863 0.3006 0.9823 0.030 Uiso 1 1 calc R
H13C H 0.9059 0.2127 0.8594 0.030 Uiso 1 1 calc R
C14 C 0.7643(2) 0.66856(17) 0.83865(17) 0.0226(4) Uani 1 1 d .
H14A H 0.7580 0.6814 0.7571 0.034 Uiso 1 1 calc R
H14B H 0.8404 0.7460 0.8864 0.034 Uiso 1 1 calc R
H14C H 0.6667 0.6506 0.8661 0.034 Uiso 1 1 calc R
C21 C 0.32182(19) 0.21712(16) 0.47365(15) 0.0136(3) Uani 1 1 d .
C22 C 0.44753(19) 0.24964(17) 0.41444(15) 0.0161(3) Uani 1 1 d .
H22 H 0.5405 0.3147 0.4511 0.019 Uiso 1 1 calc R
C23 C 0.4378(2) 0.18756(18) 0.30220(16) 0.0182(4) Uani 1 1 d .
H23 H 0.5235 0.2113 0.2622 0.022 Uiso 1 1 calc R
C24 C 0.3029(2) 0.09098(17) 0.24858(16) 0.0182(4) Uani 1 1 d .
H24 H 0.2962 0.0485 0.1721 0.022 Uiso 1 1 calc R
C25 C 0.1784(2) 0.05712(17) 0.30725(16) 0.0180(4) Uani 1 1 d .
H25 H 0.0863 -0.0095 0.2711 0.022 Uiso 1 1 calc R
C26 C 0.18687(19) 0.11967(16) 0.41855(15) 0.0162(3) Uani 1 1 d .
H26 H 0.1003 0.0961 0.4576 0.019 Uiso 1 1 calc R
C31 C 0.10619(19) 0.32989(16) 0.55597(15) 0.0142(3) Uani 1 1 d .
C32 C 0.1259(2) 0.38396(17) 0.45474(16) 0.0170(3) Uani 1 1 d .
H32 H 0.2239 0.4222 0.4335 0.020 Uiso 1 1 calc R
C33 C 0.0037(2) 0.38272(18) 0.38406(16) 0.0197(4) Uani 1 1 d .
H33 H 0.0182 0.4194 0.3147 0.024 Uiso 1 1 calc R
C34 C -0.1391(2) 0.32765(18) 0.41543(16) 0.0199(4) Uani 1 1 d .
H34 H -0.2229 0.3264 0.3673 0.024 Uiso 1 1 calc R
C35 C -0.1602(2) 0.27441(18) 0.51695(17) 0.0208(4) Uani 1 1 d .
H35 H -0.2583 0.2366 0.5382 0.025 Uiso 1 1 calc R
C36 C -0.0380(2) 0.27647(17) 0.58739(16) 0.0185(4) Uani 1 1 d .
H36 H -0.0526 0.2413 0.6575 0.022 Uiso 1 1 calc R
N1 N 0.27250(19) 0.08303(16) 0.84372(15) 0.0215(3) Uani 1 1 d D
H01B H 0.336(2) 0.062(2) 0.880(2) 0.029(6) Uiso 1 1 d D
H01C H 0.301(3) 0.1649(17) 0.850(2) 0.037(7) Uiso 1 1 d D
H01A H 0.192(2) 0.051(2) 0.878(2) 0.034(7) Uiso 1 1 d D
O1 O 0.86619(13) 0.37016(12) 0.88809(11) 0.0174(3) Uani 1 1 d .
O2 O 0.80518(14) 0.56279(11) 0.84790(11) 0.0180(3) Uani 1 1 d .
O3 O 0.25682(16) 0.32768(13) 0.83869(11) 0.0226(3) Uani 1 1 d .
O4 O 0.25668(16) 0.50142(13) 0.76985(11) 0.0231(3) Uani 1 1 d .

loop_
_atom_site_aniso_label
_atom_site_aniso_U_11
_atom_site_aniso_U_22
_atom_site_aniso_U_33
_atom_site_aniso_U_23
_atom_site_aniso_U_13
_atom_site_aniso_U_12
Br1 0.01516(12) 0.01751(13) 0.01560(13) 0.00063(9) 0.00151(9) 0.00230(9)
Br2 0.03199(17) 0.0681(2) 0.03671(18) 0.03413(17) 0.01820(13) 0.03357(17)
C1 0.0127(8) 0.0151(8) 0.0107(8) 0.0011(6) 0.0018(6) 0.0058(6)
C2 0.0126(8) 0.0130(8) 0.0127(8) 0.0010(6) 0.0025(6) 0.0052(6)
C3 0.0147(8) 0.0146(8) 0.0140(8) 0.0029(6) 0.0024(6) 0.0081(6)
C4 0.0119(8) 0.0170(8) 0.0111(8) 0.0027(6) 0.0004(6) 0.0066(6)
C5 0.0136(8) 0.0126(8) 0.0124(8) 0.0007(6) 0.0003(6) 0.0035(6)
C6 0.0146(8) 0.0129(8) 0.0140(8) 0.0019(6) 0.0016(6) 0.0068(6)
C7 0.0123(8) 0.0114(7) 0.0137(8) 0.0020(6) -0.0001(6) 0.0034(6)
C8 0.0141(8) 0.0147(8) 0.0142(8) 0.0032(6) 0.0015(6) 0.0057(6)
C9 0.0138(8) 0.0191(8) 0.0182(9) 0.0017(7) 0.0026(6) 0.0083(7)
C10 0.0574(15) 0.0244(10) 0.0201(10) -0.0019(8) 0.0108(10) 0.0196(10)
C11 0.0140(8) 0.0180(9) 0.0256(10) 0.0056(7) 0.0011(7) 0.0028(7)
C12 0.0157(8) 0.0132(8) 0.0195(9) 0.0018(6) -0.0007(7) 0.0054(6)
C13 0.0184(9) 0.0215(9) 0.0220(9) 0.0054(7) -0.0028(7) 0.0113(7)
C14 0.0255(10) 0.0139(8) 0.0254(10) -0.0013(7) -0.0071(8) 0.0078(7)
C21 0.0149(8) 0.0137(8) 0.0144(8) 0.0021(6) 0.0000(6) 0.0083(6)
C22 0.0133(8) 0.0179(8) 0.0182(9) 0.0028(7) -0.0001(6) 0.0078(7)
C23 0.0174(8) 0.0237(9) 0.0174(9) 0.0034(7) 0.0024(7) 0.0125(7)
C24 0.0240(9) 0.0191(9) 0.0152(8) 0.0004(7) -0.0009(7) 0.0139(7)
C25 0.0193(9) 0.0141(8) 0.0188(9) -0.0004(7) -0.0041(7) 0.0069(7)
C26 0.0142(8) 0.0155(8) 0.0188(9) 0.0035(7) 0.0000(6) 0.0059(7)
C31 0.0141(8) 0.0145(8) 0.0155(8) 0.0009(6) 0.0008(6) 0.0080(6)
C32 0.0140(8) 0.0199(9) 0.0186(9) 0.0040(7) 0.0036(7) 0.0078(7)
C33 0.0223(9) 0.0230(9) 0.0167(9) 0.0047(7) 0.0015(7) 0.0119(7)
C34 0.0175(9) 0.0234(9) 0.0204(9) 0.0012(7) -0.0021(7) 0.0114(7)
C35 0.0127(8) 0.0248(9) 0.0257(10) 0.0054(8) 0.0039(7) 0.0080(7)
C36 0.0185(9) 0.0217(9) 0.0181(9) 0.0058(7) 0.0043(7) 0.0100(7)
N1 0.0186(8) 0.0229(8) 0.0266(9) 0.0107(7) 0.0069(7) 0.0098(7)
O1 0.0152(6) 0.0173(6) 0.0188(6) 0.0018(5) -0.0048(5) 0.0070(5)
O2 0.0177(6) 0.0114(6) 0.0209(7) 0.0002(5) -0.0055(5) 0.0038(5)
O3 0.0327(8) 0.0256(7) 0.0169(7) 0.0070(5) 0.0071(6) 0.0178(6)
O4 0.0380(8) 0.0196(7) 0.0160(6) 0.0007(5) 0.0056(6) 0.0163(6)

loop_
_atom_type_symbol
_atom_type_description
_atom_type_scat_dispersion_real
_atom_type_scat_dispersion_imag
_atom_type_scat_source
C C 0.0033 0.0016 'International Tables Vol C Tables 4.2.6.8 and 6.1.1.4'
H H 0.0000 0.0000 'International Tables Vol C Tables 4.2.6.8 and 6.1.1.4'
N N 0.0061 0.0033 'International Tables Vol C Tables 4.2.6.8 and 6.1.1.4'
O O 0.0106 0.0060 'International Tables Vol C Tables 4.2.6.8 and 6.1.1.4'
Br Br -0.2901 2.4595 'International Tables Vol C Tables 4.2.6.8 and 6.1.1.4'

loop_
_geom_angle_atom_site_label_1
_geom_angle_atom_site_label_2
_geom_angle_atom_site_label_3
_geom_angle
C2 C1 C6 119.33(15)
C2 C1 C7 122.09(15)
C6 C1 C7 118.58(15)
C1 C2 C3 119.00(15)
C1 C2 C12 123.14(15)
C3 C2 C12 117.64(15)
C4 C3 C2 121.55(15)
O1 C4 C3 124.99(15)
O1 C4 C5 115.64(15)
C3 C4 C5 119.36(15)
O2 C5 C6 125.02(15)
O2 C5 C4 115.72(15)
C6 C5 C4 119.26(15)
C5 C6 C1 121.42(15)
C8 C7 C1 121.60(15)
C8 C7 C21 122.82(15)
C1 C7 C21 115.53(14)
C7 C8 C31 125.54(15)
C7 C8 C9 119.10(15)
C31 C8 C9 115.36(14)
O3 C9 O4 123.68(16)
O3 C9 C8 125.40(16)
O4 C9 C8 110.92(15)
N1 C11 C12 111.29(14)
C2 C12 C11 113.32(14)
C22 C21 C26 118.59(16)
C22 C21 C7 119.63(15)
C26 C21 C7 121.72(15)
C23 C22 C21 120.59(16)
C24 C23 C22 120.15(17)
C25 C24 C23 119.59(16)
C24 C25 C26 120.56(16)
C25 C26 C21 120.51(17)
C32 C31 C36 118.98(16)
C32 C31 C8 121.14(16)
C36 C31 C8 119.88(16)
C31 C32 C33 120.74(17)
C34 C33 C32 119.65(17)
C33 C34 C35 120.19(17)
C36 C35 C34 119.94(17)
C35 C36 C31 120.48(17)
C4 O1 C13 117.47(13)
C5 O2 C14 116.45(13)
C9 O4 C10 115.98(15)

loop_
_geom_bond_atom_site_label_1
_geom_bond_atom_site_label_2
_geom_bond_distance
C1 C2 1.397(2)
C1 C6 1.406(2)
C1 C7 1.492(2)
C2 C3 1.401(2)
C2 C12 1.518(2)
C3 C4 1.386(2)
C4 O1 1.360(2)
C4 C5 1.409(2)
C5 O2 1.3625(19)
C5 C6 1.382(2)
C7 C8 1.350(2)
C7 C21 1.494(2)
C8 C31 1.491(2)
C8 C9 1.506(2)
C9 O3 1.205(2)
C9 O4 1.332(2)
C10 O4 1.454(2)
C11 N1 1.488(3)
C11 C12 1.533(2)
C13 O1 1.436(2)
C14 O2 1.432(2)
C21 C22 1.397(2)
C21 C26 1.398(2)
C22 C23 1.393(2)
C23 C24 1.389(3)
C24 C25 1.383(3)
C25 C26 1.388(2)
C31 C32 1.388(2)
C31 C36 1.396(2)
C32 C33 1.392(2)
C33 C34 1.386(3)
C34 C35 1.387(3)
C35 C36 1.387(3)

loop_
_geom_hbond_atom_site_label_D
_geom_hbond_atom_site_label_H
_geom_hbond_atom_site_label_A
_geom_hbond_distance_DH
_geom_hbond_distance_HA
_geom_hbond_distance_DA
_geom_hbond_angle_DHA
_geom_hbond_site_symmetry_A
N1 H01A Br1 0.874(16) 2.372(17) 3.2338(17) 169(2) 1_556
N1 H01B Br2 0.848(16) 2.412(17) 3.2568(17) 174(2) 1_546
N1 H01C O3 0.863(17) 2.094(19) 2.882(2) 152(2) .
C13 H13B O2 0.98 2.59 3.538(2) 163.0 2_767
C14 H14B Br1 0.98 2.82 3.7655(18) 162.9 1_666
